data_1100621
loop_
_publ_author_name
'Kraut, S.'
'Magull, J.'
'Schaller, U.'
'Karl, M.'
'Harms, K.'
'Dehnicke, K.'

_publ_section_title
;
 Amidoliganden zum Aufbau von mehrkernigen Lanthanoidkomplexen
;
_journal_coden_ASTM ZAACAB
_journal_issue 7
_journal_name_full
;
 Zeitschrift fuer Anorganische und Allgemeine Chemie
;
_journal_page_first 1193
_journal_page_last 1201
_journal_paper_doi 10.1002/(sici)1521-3749(199807)624:7<1193::aid-zaac1193>3.0.co;2-n
_journal_volume 624
_journal_year 1998
_chemical_formula_sum 'C40 H96 Li4 N6 O6 Si4 Yb2'
_space_group_IT_number 2
_symmetry_cell_setting triclinic
_symmetry_Int_Tables_number 2
_symmetry_space_group_name_Hall '-P 1'
_symmetry_space_group_name_H-M 'P -1'
_cell_angle_alpha 64.807(10)
_cell_angle_beta 68.864(10)
_cell_angle_gamma 80.748(10)
_cell_formula_units_Z 1
_cell_length_a 10.9406(10)
_cell_length_b 11.839(1)
_cell_length_c 13.142(1)
_cod_database_code 1100621

loop_
_symmetry_equiv_pos_site_id
_symmetry_equiv_pos_as_xyz
1 x,y,z
2 -x,-y,-z

loop_
_atom_site_label
_atom_site_type_symbol
_atom_site_fract_x
_atom_site_fract_y
_atom_site_fract_z
C1 C -0.1775(5) 0.2369(5) 0.6784(5)
C2 C -0.0872(6) 0.3493(5) 0.6119(5)
H1 H -0.0585(27) 0.370(2) 0.5262(6)
H2 H -0.0107(17) 0.3295(12) 0.6387(22)
H3 H -0.1345(12) 0.4208(10) 0.6279(25)
C3 C -0.2631(11) 0.227(1) 0.7953(9)
H4 H -0.3182(11) 0.1531(10) 0.8330(9)
H5 H -0.3188(11) 0.3018(10) 0.7877(9)
H6 H -0.2102(11) 0.2195(10) 0.8443(9)
C4 C -0.265(1) 0.2728(10) 0.5926(9)
H7 H -0.2081(10) 0.2797(10) 0.5130(9)
H8 H -0.3098(10) 0.3527(10) 0.5872(9)
H9 H -0.3301(10) 0.2076(10) 0.6253(9)
C5? C -0.1566(14) 0.1853(13) 0.8084(12)
H10? H -0.0651(14) 0.1589(13) 0.8003(12)
H11? H -0.2143(14) 0.1142(13) 0.8650(12)
H12? H -0.1777(14) 0.2521(13) 0.8376(12)
C6? C -0.3157(14) 0.2722(14) 0.7039(14)
H13? H -0.3694(14) 0.1968(14) 0.7466(14)
H14? H -0.3331(14) 0.3232(14) 0.6291(14)
H15? H -0.3375(14) 0.3204(14) 0.7532(14)
C7 C -0.2410(5) -0.0859(5) 0.3613(5)
H16 H -0.2802(31) -0.0521(5) 0.2977(21)
H17 H -0.3049(26) -0.1385(19) 0.4356(10)
H18 H -0.1634(8) -0.1360(19) 0.3399(30)
C8 C -0.3500(5) 0.1210(5) 0.4426(5)
H19 H -0.3317(5) 0.1972(19) 0.4466(31)
H20 H -0.3982(17) 0.0625(14) 0.5226(14)
H21 H -0.4029(16) 0.1421(32) 0.3905(18)
C9 C 0.0744(5) -0.1951(5) 0.8643(4)
C10 C 0.0089(6) -0.1023(6) 0.9202(5)
H22 H 0.0040(33) -0.1386(15) 1.0039(10)
H23 H 0.0602(21) -0.0255(14) 0.8777(22)
H24 H -0.0798(14) -0.0831(27) 0.9151(30)
C11 C 0.2118(5) -0.2248(5) 0.8745(5)
H25 H 0.2056(6) -0.2587(32) 0.9585(6)
H26 H 0.2542(14) -0.2864(25) 0.8409(29)
H27 H 0.2638(12) -0.1483(8) 0.8307(27)
C12 C -0.0052(5) -0.3154(5) 0.9352(5)
H28 H -0.0110(29) -0.3471(18) 1.0189(7)
H29 H -0.0936(12) -0.2982(8) 0.9291(25)
H30 H 0.0379(18) -0.3779(12) 0.903(2)
C13 C -0.2048(5) -0.4723(5) 0.8581(4)
H31 H -0.2917(6) -0.5031(13) 0.9148(18)
H32 H -0.1491(26) -0.4691(7) 0.9007(20)
H33 H -0.1652(30) -0.5286(8) 0.8175(5)
C14 C -0.3265(5) -0.3361(5) 0.6704(5)
H34 H -0.3960(21) -0.3954(25) 0.7303(6)
H35 H -0.2724(8) -0.3697(31) 0.6117(22)
H36 H -0.3657(27) -0.2565(8) 0.6305(26)
C15 C -0.3938(5) -0.1754(5) 0.8765(4)
C16 C -0.4740(5) -0.0715(5) 0.8091(5)
H37 H -0.5578(17) -0.0609(25) 0.8657(6)
H38 H -0.4903(32) -0.0941(17) 0.7516(24)
H39 H -0.4252(17) 0.0068(10) 0.7670(28)
C17 C -0.4761(5) -0.2941(5) 0.9480(5)
H40 H -0.5576(18) -0.2783(12) 1.0039(25)
H41 H -0.4266(16) -0.3614(11) 0.9923(27)
H42 H -0.4968(32) -0.3186(21) 0.8936(6)
C18 C -0.3662(5) -0.1379(6) 0.9631(5)
H43 H -0.4490(6) -0.1180(35) 1.0147(23)
H44 H -0.3097(31) -0.0644(22) 0.9186(5)
H45 H -0.3222(34) -0.2070(14) 1.0117(23)
C19 C 0.1533(6) -0.5479(6) 0.6996(6)
H46 H 0.1434(6) -0.5182(6) 0.6203(6)
H47 H 0.0715(6) -0.5901(6) 0.7609(6)
C20 C 0.2672(9) -0.6353(10) 0.7075(14)
H48 H 0.2428(9) -0.7106(10) 0.7828(14)
H49 H 0.2975(9) -0.6615(10) 0.6400(14)
C21 C 0.3689(8) -0.5673(8) 0.7032(9)
H50 H 0.4261(8) -0.5237(8) 0.6202(9)
H51 H 0.4234(8) -0.6243(8) 0.7506(9)
C22 C 0.2985(7) -0.4781(7) 0.7539(8)
H52 H 0.3516(7) -0.4026(7) 0.7210(8)
H53 H 0.2756(7) -0.5157(7) 0.8416(8)
O1 O -0.1128(3) -0.0111(3) 0.4800(3)
O2 O -0.0754(3) -0.2618(3) 0.6483(3)
O3 O 0.1791(4) -0.4474(4) 0.7186(4)
Yb1 Yb -0.09937(2) -0.06569(2) 0.66247(2)
Si1 Si -0.19188(12) 0.04713(13) 0.38186(12)
Si2 Si -0.22139(13) -0.31076(12) 0.74486(12)
N1 N -0.1218(5) 0.1284(4) 0.6577(5)
N2 N 0.0757(4) -0.1455(4) 0.7387(3)
N3 N -0.2682(4) -0.1922(4) 0.7911(3)
Li1 Li 0.0439(9) 0.1798(8) 0.5155(7)
Li2 Li 0.0669(8) -0.3001(9) 0.7072(8)
Yb1A* Yb 0.09937(2) 0.06569(2) 0.33753(2)
O1A* O 0.1128(3) 0.0111(3) 0.5200(3)
Si1A* Si 0.19188(12) -0.04713(13) 0.61814(12)
C7A* C 0.2410(5) 0.0859(5) 0.6387(5)
H16A* H 0.2802(31) 0.0521(5) 0.7023(21)
H17A* H 0.3049(26) 0.1385(19) 0.5644(10)
H18A* H 0.1634(8) 0.1360(19) 0.6601(30)
C8A* C 0.3500(5) -0.1210(5) 0.5574(5)
H19A* H 0.3317(5) -0.1972(19) 0.5534(31)
H20A* H 0.3982(17) -0.0625(14) 0.4774(14)
H21A* H 0.4029(16) -0.1421(32) 0.6095(18)
O2A* O 0.0754(3) 0.2618(3) 0.3517(3)
N1A* N 0.1218(5) -0.1284(4) 0.3423(5)
C1A* C 0.1775(5) -0.2369(5) 0.3216(5)
C2A* C 0.0872(6) -0.3493(5) 0.3881(5)
H1A* H 0.0585(27) -0.370(2) 0.4738(6)
H2A* H 0.0107(17) -0.3295(12) 0.3613(22)
H3A* H 0.1345(12) -0.4208(10) 0.3721(25)
C3A* C 0.2631(11) -0.227(1) 0.2047(9)
H4A* H 0.3182(11) -0.1531(10) 0.1670(9)
H5A* H 0.3188(11) -0.3018(10) 0.2123(9)
H6A* H 0.2102(11) -0.2195(10) 0.1557(9)
C4A* C 0.265(1) -0.2728(10) 0.4074(9)
H7A* H 0.2081(10) -0.2797(10) 0.4870(9)
H8A* H 0.3098(10) -0.3527(10) 0.4128(9)
H9A* H 0.3301(10) -0.2076(10) 0.3747(9)
Li1A* Li -0.0439(9) -0.1798(8) 0.4845(7)
N2A* N -0.0757(4) 0.1455(4) 0.2613(3)
C9A* C -0.0744(5) 0.1951(5) 0.1357(4)
C10A* C -0.0089(6) 0.1023(6) 0.0798(5)
H22A* H -0.0040(33) 0.1386(15) -0.0039(10)
H23A* H -0.0602(21) 0.0255(14) 0.1223(22)
H24A* H 0.0798(14) 0.0831(27) 0.0849(30)
C11A* C -0.2118(5) 0.2248(5) 0.1255(5)
H25A* H -0.2056(6) 0.2587(32) 0.0415(6)
H26A* H -0.2542(14) 0.2864(25) 0.1591(29)
H27A* H -0.2638(12) 0.1483(8) 0.1693(27)
C12A* C 0.0052(5) 0.3154(5) 0.0648(5)
H28A* H 0.0110(29) 0.3471(18) -0.0189(7)
H29A* H 0.0936(12) 0.2982(8) 0.0709(25)
H30A* H -0.0379(18) 0.3779(12) 0.097(2)
N3A* N 0.2682(4) 0.1922(4) 0.2089(3)
C15A* C 0.3938(5) 0.1754(5) 0.1235(4)
C16A* C 0.4740(5) 0.0715(5) 0.1909(5)
H37A* H 0.5578(17) 0.0609(25) 0.1343(6)
H38A* H 0.4903(32) 0.0941(17) 0.2484(24)
H39A* H 0.4252(17) -0.0068(10) 0.2330(28)
C17A* C 0.4761(5) 0.2941(5) 0.0520(5)
H40A* H 0.5576(18) 0.2783(12) -0.0039(25)
H41A* H 0.4266(16) 0.3614(11) 0.0077(27)
H42A* H 0.4968(32) 0.3186(21) 0.1064(6)
C18A* C 0.3662(5) 0.1379(6) 0.0369(5)
H43A* H 0.4490(6) 0.1180(35) -0.0147(23)
H44A* H 0.3097(31) 0.0644(22) 0.0814(5)
H45A* H 0.3222(34) 0.2070(14) -0.0117(23)
Si2A* Si 0.22139(13) 0.31076(12) 0.25514(12)
C13A* C 0.2048(5) 0.4723(5) 0.1419(4)
H31A* H 0.2917(6) 0.5031(13) 0.0852(18)
H32A* H 0.1491(26) 0.4691(7) 0.0993(20)
H33A* H 0.1652(30) 0.5286(8) 0.1825(5)
C14A* C 0.3265(5) 0.3361(5) 0.3296(5)
H34A* H 0.3960(21) 0.3954(25) 0.2697(6)
H35A* H 0.2724(8) 0.3697(31) 0.3883(22)
H36A* H 0.3657(27) 0.2565(8) 0.3695(26)
Li2A* Li -0.0669(8) 0.3001(9) 0.2928(8)
O3A* O -0.1791(4) 0.4474(4) 0.2814(4)
C19A* C -0.1533(6) 0.5479(6) 0.3004(6)
H46A* H -0.1434(6) 0.5182(6) 0.3797(6)
H47A* H -0.0715(6) 0.5901(6) 0.2391(6)
C20A* C -0.2672(9) 0.6353(10) 0.2925(14)
H48A* H -0.2428(9) 0.7106(10) 0.2172(14)
H49A* H -0.2975(9) 0.6615(10) 0.3600(14)
C21A* C -0.3689(8) 0.5673(8) 0.2968(9)
H50A* H -0.4261(8) 0.5237(8) 0.3798(9)
H51A* H -0.4234(8) 0.6243(8) 0.2494(9)
C22A* C -0.2985(7) 0.4781(7) 0.2461(8)
H52A* H -0.3516(7) 0.4026(7) 0.2790(8)
H53A* H -0.2756(7) 0.5157(7) 0.1584(8)

loop_
_atom_type_symbol
_atom_type_radius_bond
C 0.68
H 0.23
Li 0.98
N 0.69
O 0.68
Si 1.08
Yb 1.50
